data_7029069
loop_
_publ_author_name
'M\"ugge, Carolin'
'Liu, Ruiqi'
'G\"orls, Helmar'
'Gabbiani, Chiara'
'Michelucci, Elena'
'R\"udiger, Nadine'
'Clement, Joachim H.'
'Messori, Luigi'
'Weigand, Wolfgang'

_publ_section_title
;
 Novel platinum(ii) compounds with O,S bidentate ligands: synthesis,
 characterization, antiproliferative properties and biomolecular
 interactions.
;
_journal_issue 8
_journal_name_full 'Dalton transactions (Cambridge, England : 2003)'
_journal_page_first 3072
_journal_page_last 3086
_journal_paper_doi 10.1039/c3dt52284a
_journal_volume 43
_journal_year 2014
_chemical_formula_moiety 'C13 H17 Cl O2 Pt S3'
_chemical_formula_sum 'C13 H17 Cl O2 Pt S3'
_chemical_formula_weight 531.99
_space_group_IT_number 14
_symmetry_cell_setting monoclinic
_symmetry_space_group_name_Hall '-P 2ybc'
_symmetry_space_group_name_H-M 'P 1 21/c 1'
_atom_sites_solution_hydrogens geom
_atom_sites_solution_primary direct
_atom_sites_solution_secondary difmap
_audit_creation_method SHELXL-97
_cell_angle_alpha 90.00
_cell_angle_beta 90.262(1)
_cell_angle_gamma 90.00
_cell_formula_units_Z 8
_cell_length_a 7.2779(2)
_cell_length_b 38.6448(11)
_cell_length_c 11.8038(3)
_cell_measurement_temperature 183(2)
_cell_volume 3319.82(16)
_computing_cell_refinement DENZO
_computing_data_collection COLLECT
_computing_data_reduction DENZO
_computing_molecular_graphics SHELXTL/PC
_computing_publication_material SHELXL-97
_computing_structure_refinement 'SHELXL-97 (Sheldrick, 1997)'
_computing_structure_solution 'SHELXS-97 (Sheldrick, 1990)'
_diffrn_ambient_temperature 183(2)
_diffrn_measured_fraction_theta_full 0.978
_diffrn_measured_fraction_theta_max 0.978
_diffrn_measurement_device_type KappaCCD
_diffrn_measurement_method 'phi- + omega-scan'
_diffrn_radiation_monochromator graphite
_diffrn_radiation_source 'fine-focus sealed tube'
_diffrn_radiation_type MoK\a
_diffrn_radiation_wavelength 0.71073
_diffrn_reflns_av_R_equivalents 0.1051
_diffrn_reflns_av_sigmaI/netI 0.0860
_diffrn_reflns_limit_h_max 9
_diffrn_reflns_limit_h_min -9
_diffrn_reflns_limit_k_max 49
_diffrn_reflns_limit_k_min -50
_diffrn_reflns_limit_l_max 14
_diffrn_reflns_limit_l_min -15
_diffrn_reflns_number 25423
_diffrn_reflns_theta_full 27.48
_diffrn_reflns_theta_max 27.48
_diffrn_reflns_theta_min 2.80
_exptl_absorpt_coefficient_mu 8.988
_exptl_absorpt_correction_T_max 0.4757
_exptl_absorpt_correction_T_min 0.2216
_exptl_absorpt_correction_type multi-scan
_exptl_absorpt_process_details
;
[SORTAV, R.H. Blessing, J. Applied Cryst. 1997, 30, 421-426]
;
_exptl_crystal_colour yellow
_exptl_crystal_density_diffrn 2.129
_exptl_crystal_density_method 'not measured'
_exptl_crystal_description prism
_exptl_crystal_F_000 2032
_exptl_crystal_size_max 0.09
_exptl_crystal_size_mid 0.08
_exptl_crystal_size_min 0.05
_refine_diff_density_max 2.206
_refine_diff_density_min -2.008
_refine_diff_density_rms 0.278
_refine_ls_extinction_method none
_refine_ls_goodness_of_fit_ref 1.023
_refine_ls_hydrogen_treatment constr
_refine_ls_matrix_type full
_refine_ls_number_parameters 367
_refine_ls_number_reflns 7448
_refine_ls_number_restraints 0
_refine_ls_restrained_S_all 1.023
_refine_ls_R_factor_all 0.0799
_refine_ls_R_factor_gt 0.0467
_refine_ls_shift/su_max 0.001
_refine_ls_shift/su_mean 0.000
_refine_ls_structure_factor_coef Fsqd
_refine_ls_weighting_details 'calc w=1/[\s^2^(Fo^2^)+(0.0445P)^2^+1.9785P] where P=(Fo^2^+2Fc^2^)/3'
_refine_ls_weighting_scheme calc
_refine_ls_wR_factor_gt 0.0927
_refine_ls_wR_factor_ref 0.1034
_reflns_number_gt 5405
_reflns_number_total 7448
_reflns_threshold_expression >2sigma(I)
_cod_data_source_file c3dt52284a.txt
_cod_data_source_block FO3919
_cod_original_sg_symbol_H-M 'P 21/c'
_cod_database_code 7029069

loop_
_symmetry_equiv_pos_as_xyz
'x, y, z'
'-x, y+1/2, -z+1/2'
'-x, -y, -z'
'x, -y-1/2, z-1/2'

loop_
_atom_site_label
_atom_site_type_symbol
_atom_site_fract_x
_atom_site_fract_y
_atom_site_fract_z
_atom_site_U_iso_or_equiv
_atom_site_adp_type
_atom_site_occupancy
_atom_site_symmetry_multiplicity
_atom_site_calc_flag
_atom_site_refinement_flags
Pt1A Pt 0.99470(4) 0.084084(7) 0.19041(3) 0.02228(10) Uani 1 1 d .
Cl1A Cl 0.9910(3) 0.06855(5) -0.00292(16) 0.0303(4) Uani 1 1 d .
S1A S 1.0028(3) 0.09764(5) 0.37568(17) 0.0244(4) Uani 1 1 d .
S2A S 0.9966(3) 0.15868(5) 0.52553(18) 0.0360(5) Uani 1 1 d .
S3A S 1.0023(2) 0.02944(5) 0.23813(16) 0.0239(4) Uani 1 1 d .
O1A O 0.9829(7) 0.13299(14) 0.1339(5) 0.0290(12) Uani 1 1 d .
O2A O 1.0046(7) 0.02039(14) 0.3592(4) 0.0340(13) Uani 1 1 d .
C1A C 0.9922(10) 0.1407(2) 0.3885(6) 0.0264(18) Uani 1 1 d .
C2A C 0.9748(11) 0.1660(2) 0.3083(7) 0.033(2) Uani 1 1 d .
H2AA H 0.9646 0.1891 0.3354 0.039 Uiso 1 1 calc R
C3A C 0.9704(10) 0.1617(2) 0.1884(7) 0.0271(18) Uani 1 1 d .
C4A C 0.9370(10) 0.1927(2) 0.1177(7) 0.0293(18) Uani 1 1 d .
C5A C 0.9644(12) 0.2259(2) 0.1570(8) 0.040(2) Uani 1 1 d .
H5AA H 1.0192 0.2294 0.2293 0.048 Uiso 1 1 calc R
C6A C 0.9134(13) 0.2542(2) 0.0929(8) 0.050(3) Uani 1 1 d .
H6AA H 0.9291 0.2770 0.1219 0.060 Uiso 1 1 calc R
C7A C 0.8386(12) 0.2492(3) -0.0150(9) 0.053(3) Uani 1 1 d .
H7AA H 0.8031 0.2687 -0.0593 0.064 Uiso 1 1 calc R
C8A C 0.8161(12) 0.2169(3) -0.0569(9) 0.053(3) Uani 1 1 d .
H8AA H 0.7662 0.2137 -0.1307 0.064 Uiso 1 1 calc R
C9A C 0.8666(11) 0.1878(2) 0.0087(8) 0.043(2) Uani 1 1 d .
H9AA H 0.8529 0.1651 -0.0210 0.051 Uiso 1 1 calc R
C10A C 0.9947(11) 0.1237(2) 0.6242(7) 0.0302(19) Uani 1 1 d .
H10A H 0.8888 0.1083 0.6087 0.036 Uiso 1 1 calc R
H10B H 1.1088 0.1100 0.6172 0.036 Uiso 1 1 calc R
C11A C 0.9803(14) 0.1387(3) 0.7432(8) 0.057(3) Uani 1 1 d .
H11A H 0.9734 0.1198 0.7984 0.085 Uiso 1 1 calc R
H11B H 0.8695 0.1530 0.7484 0.085 Uiso 1 1 calc R
H11C H 1.0888 0.1530 0.7592 0.085 Uiso 1 1 calc R
C12A C 1.1910(11) 0.0084(2) 0.1735(7) 0.0324(19) Uani 1 1 d .
H12A H 1.1758 -0.0167 0.1798 0.049 Uiso 1 1 calc R
H12B H 1.3051 0.0154 0.2115 0.049 Uiso 1 1 calc R
H12C H 1.1966 0.0149 0.0933 0.049 Uiso 1 1 calc R
C13A C 0.8119(10) 0.0083(2) 0.1749(7) 0.0321(19) Uani 1 1 d .
H13A H 0.8224 -0.0167 0.1870 0.048 Uiso 1 1 calc R
H13B H 0.8099 0.0132 0.0934 0.048 Uiso 1 1 calc R
H13C H 0.6981 0.0168 0.2093 0.048 Uiso 1 1 calc R
Pt1B Pt 1.49377(4) 0.111289(8) 0.41596(2) 0.02165(9) Uani 1 1 d .
Cl1B Cl 1.4935(3) 0.12786(5) 0.60685(16) 0.0294(4) Uani 1 1 d .
S1B S 1.4990(3) 0.09470(5) 0.23296(16) 0.0257(4) Uani 1 1 d .
S2B S 1.4734(3) 0.12368(6) 0.00274(17) 0.0348(5) Uani 1 1 d .
S3B S 1.5012(2) 0.05652(5) 0.46602(16) 0.0221(4) Uani 1 1 d .
O1B O 1.4787(7) 0.16231(13) 0.3828(4) 0.0277(12) Uani 1 1 d .
O2B O 1.5019(7) 0.03075(13) 0.3737(4) 0.0280(12) Uani 1 1 d .
C1B C 1.4746(9) 0.1298(2) 0.1490(6) 0.0255(18) Uani 1 1 d .
C2B C 1.4582(10) 0.1645(2) 0.1800(6) 0.0290(18) Uani 1 1 d .
H2BA H 1.4453 0.1806 0.1195 0.035 Uiso 1 1 calc R
C3B C 1.4584(10) 0.1789(2) 0.2914(7) 0.0277(18) Uani 1 1 d .
C4B C 1.4271(10) 0.2168(2) 0.3019(7) 0.0283(18) Uani 1 1 d .
C5B C 1.4729(10) 0.2402(2) 0.2160(7) 0.0293(18) Uani 1 1 d .
H5BA H 1.5281 0.2320 0.1483 0.035 Uiso 1 1 calc R
C6B C 1.4386(12) 0.2748(2) 0.2291(7) 0.038(2) Uani 1 1 d .
H6BA H 1.4715 0.2904 0.1706 0.046 Uiso 1 1 calc R
C7B C 1.3569(11) 0.2872(2) 0.3262(8) 0.043(2) Uani 1 1 d .
H7BA H 1.3315 0.3112 0.3336 0.051 Uiso 1 1 calc R
C8B C 1.3114(11) 0.2643(2) 0.4141(8) 0.039(2) Uani 1 1 d .
H8BA H 1.2563 0.2727 0.4815 0.047 Uiso 1 1 calc R
C9B C 1.3479(10) 0.2291(2) 0.4014(7) 0.0322(19) Uani 1 1 d .
H9BA H 1.3186 0.2135 0.4608 0.039 Uiso 1 1 calc R
C10B C 1.4897(11) 0.0780(2) -0.0176(6) 0.0265(18) Uani 1 1 d .
H10C H 1.6040 0.0690 0.0176 0.032 Uiso 1 1 calc R
H10D H 1.3838 0.0662 0.0181 0.032 Uiso 1 1 calc R
C11B C 1.4904(13) 0.0710(2) -0.1443(7) 0.045(2) Uani 1 1 d .
H11D H 1.4885 0.0460 -0.1577 0.067 Uiso 1 1 calc R
H11E H 1.6016 0.0809 -0.1778 0.067 Uiso 1 1 calc R
H11F H 1.3817 0.0816 -0.1792 0.067 Uiso 1 1 calc R
C12B C 1.6886(10) 0.04704(19) 0.5574(6) 0.0272(18) Uani 1 1 d .
H12D H 1.6750 0.0235 0.5874 0.041 Uiso 1 1 calc R
H12E H 1.6906 0.0636 0.6201 0.041 Uiso 1 1 calc R
H12F H 1.8037 0.0487 0.5150 0.041 Uiso 1 1 calc R
C13B C 1.3124(9) 0.0466(2) 0.5546(6) 0.0262(18) Uani 1 1 d .
H13D H 1.3272 0.0232 0.5852 0.039 Uiso 1 1 calc R
H13E H 1.1983 0.0478 0.5104 0.039 Uiso 1 1 calc R
H13F H 1.3074 0.0632 0.6171 0.039 Uiso 1 1 calc R

loop_
_atom_site_aniso_label
_atom_site_aniso_U_11
_atom_site_aniso_U_22
_atom_site_aniso_U_33
_atom_site_aniso_U_23
_atom_site_aniso_U_13
_atom_site_aniso_U_12
Pt1A 0.02704(16) 0.02088(16) 0.01893(18) -0.00124(12) 0.00133(12) 0.00021(12)
Cl1A 0.0368(10) 0.0357(11) 0.0185(10) -0.0032(8) 0.0014(8) 0.0005(9)
S1A 0.0337(10) 0.0194(9) 0.0202(11) -0.0008(8) -0.0023(8) 0.0028(8)
S2A 0.0619(14) 0.0226(11) 0.0236(12) -0.0031(9) 0.0018(10) -0.0011(10)
S3A 0.0301(9) 0.0207(10) 0.0208(11) -0.0046(8) 0.0013(8) 0.0009(8)
O1A 0.031(3) 0.027(3) 0.029(3) 0.004(3) -0.003(2) -0.001(2)
O2A 0.056(3) 0.025(3) 0.021(3) -0.001(2) -0.002(3) 0.001(3)
C1A 0.031(4) 0.031(4) 0.017(4) -0.002(3) 0.006(3) 0.005(4)
C2A 0.058(5) 0.015(4) 0.026(5) 0.002(4) 0.004(4) -0.004(4)
C3A 0.029(4) 0.025(4) 0.027(5) 0.001(4) 0.005(3) -0.002(3)
C4A 0.036(4) 0.027(5) 0.025(5) 0.008(4) 0.008(4) -0.002(4)
C5A 0.053(5) 0.033(5) 0.034(5) 0.014(4) 0.009(4) -0.002(4)
C6A 0.074(7) 0.029(5) 0.048(6) 0.013(5) 0.018(5) 0.015(5)
C7A 0.040(5) 0.046(7) 0.073(8) 0.031(6) 0.013(5) 0.002(5)
C8A 0.039(5) 0.072(8) 0.048(6) 0.027(6) -0.003(5) -0.010(5)
C9A 0.043(5) 0.037(5) 0.049(6) 0.015(5) -0.002(4) -0.011(4)
C10A 0.035(4) 0.034(5) 0.022(5) 0.002(4) 0.007(3) -0.004(4)
C11A 0.085(7) 0.053(7) 0.033(6) 0.005(5) -0.008(5) -0.011(6)
C12A 0.045(5) 0.025(5) 0.028(5) -0.007(4) -0.003(4) 0.007(4)
C13A 0.032(4) 0.027(5) 0.037(5) -0.008(4) 0.001(4) -0.004(3)
Pt1B 0.02802(16) 0.01934(16) 0.01761(17) 0.00223(12) 0.00174(12) 0.00031(12)
Cl1B 0.0407(10) 0.0277(11) 0.0198(10) -0.0021(8) 0.0005(9) 0.0018(9)
S1B 0.0355(10) 0.0245(10) 0.0172(10) 0.0017(8) 0.0035(8) -0.0003(9)
S2B 0.0575(13) 0.0269(11) 0.0201(11) 0.0033(9) 0.0010(10) -0.0009(10)
S3B 0.0280(9) 0.0203(9) 0.0182(10) 0.0017(8) 0.0008(8) 0.0002(8)
O1B 0.042(3) 0.022(3) 0.019(3) 0.003(2) 0.000(2) 0.000(2)
O2B 0.045(3) 0.020(3) 0.020(3) 0.001(2) 0.006(2) 0.000(2)
C1B 0.022(4) 0.034(5) 0.020(4) 0.003(4) -0.004(3) 0.000(3)
C2B 0.047(5) 0.023(4) 0.017(4) -0.002(3) -0.005(4) -0.002(4)
C3B 0.029(4) 0.028(4) 0.027(5) -0.002(4) 0.001(4) 0.003(3)
C4B 0.033(4) 0.022(4) 0.029(5) 0.005(4) -0.006(4) -0.002(3)
C5B 0.037(4) 0.026(4) 0.024(5) 0.000(4) -0.004(4) -0.001(4)
C6B 0.060(6) 0.027(5) 0.028(5) 0.006(4) -0.005(4) -0.002(4)
C7B 0.045(5) 0.023(5) 0.061(7) -0.004(5) -0.007(5) 0.004(4)
C8B 0.040(5) 0.038(5) 0.039(5) -0.009(4) -0.003(4) 0.004(4)
C9B 0.036(4) 0.028(5) 0.033(5) 0.000(4) 0.000(4) -0.001(4)
C10B 0.032(4) 0.031(4) 0.017(4) -0.003(3) -0.005(3) 0.002(3)
C11B 0.071(6) 0.030(5) 0.033(5) -0.012(4) -0.003(5) -0.002(5)
C12B 0.040(4) 0.023(4) 0.018(4) 0.009(3) -0.001(3) 0.000(3)
C13B 0.029(4) 0.024(4) 0.025(4) 0.007(3) 0.007(3) -0.005(3)

loop_
_atom_type_symbol
_atom_type_description
_atom_type_scat_dispersion_real
_atom_type_scat_dispersion_imag
_atom_type_scat_source
C C 0.0033 0.0016 'International Tables Vol C Tables 4.2.6.8 and 6.1.1.4'
H H 0.0000 0.0000 'International Tables Vol C Tables 4.2.6.8 and 6.1.1.4'
O O 0.0106 0.0060 'International Tables Vol C Tables 4.2.6.8 and 6.1.1.4'
S S 0.1246 0.1234 'International Tables Vol C Tables 4.2.6.8 and 6.1.1.4'
Cl Cl 0.1484 0.1585 'International Tables Vol C Tables 4.2.6.8 and 6.1.1.4'
Pt Pt -1.7033 8.3905 'International Tables Vol C Tables 4.2.6.8 and 6.1.1.4'

loop_
_geom_angle_atom_site_label_1
_geom_angle_atom_site_label_2
_geom_angle_atom_site_label_3
_geom_angle
O1A Pt1A S3A 175.39(16)
O1A Pt1A S1A 96.02(16)
S3A Pt1A S1A 88.50(7)
O1A Pt1A Cl1A 85.28(16)
S3A Pt1A Cl1A 90.20(7)
S1A Pt1A Cl1A 178.47(7)
C1A S1A Pt1A 108.6(3)
C1A S2A C10A 107.6(4)
O2A S3A C13A 107.8(4)
O2A S3A C12A 107.7(4)
C13A S3A C12A 102.3(4)
O2A S3A Pt1A 118.7(2)
C13A S3A Pt1A 108.5(3)
C12A S3A Pt1A 110.5(3)
C3A O1A Pt1A 130.5(5)
C2A C1A S1A 130.8(6)
C2A C1A S2A 110.9(6)
S1A C1A S2A 118.3(5)
C1A C2A C3A 127.3(8)
C1A C2A H2AA 116.4
C3A C2A H2AA 116.4
O1A C3A C2A 126.7(7)
O1A C3A C4A 115.4(7)
C2A C3A C4A 117.8(7)
C5A C4A C9A 119.2(8)
C5A C4A C3A 122.9(7)
C9A C4A C3A 117.8(7)
C4A C5A C6A 121.0(9)
C4A C5A H5AA 119.5
C6A C5A H5AA 119.5
C5A C6A C7A 119.5(9)
C5A C6A H6AA 120.2
C7A C6A H6AA 120.2
C8A C7A C6A 120.5(9)
C8A C7A H7AA 119.8
C6A C7A H7AA 119.8
C7A C8A C9A 120.2(9)
C7A C8A H8AA 119.9
C9A C8A H8AA 119.9
C4A C9A C8A 119.4(9)
C4A C9A H9AA 120.3
C8A C9A H9AA 120.3
C11A C10A S2A 108.3(6)
C11A C10A H10A 110.0
S2A C10A H10A 110.0
C11A C10A H10B 110.0
S2A C10A H10B 110.0
H10A C10A H10B 108.4
C10A C11A H11A 109.5
C10A C11A H11B 109.5
H11A C11A H11B 109.5
C10A C11A H11C 109.5
H11A C11A H11C 109.5
H11B C11A H11C 109.5
S3A C12A H12A 109.5
S3A C12A H12B 109.5
H12A C12A H12B 109.5
S3A C12A H12C 109.5
H12A C12A H12C 109.5
H12B C12A H12C 109.5
S3A C13A H13A 109.5
S3A C13A H13B 109.5
H13A C13A H13B 109.5
S3A C13A H13C 109.5
H13A C13A H13C 109.5
H13B C13A H13C 109.5
O1B Pt1B S3B 175.31(16)
O1B Pt1B S1B 95.35(16)
S3B Pt1B S1B 89.04(7)
O1B Pt1B Cl1B 85.35(16)
S3B Pt1B Cl1B 90.28(7)
S1B Pt1B Cl1B 178.87(7)
C1B S1B Pt1B 109.3(3)
C1B S2B C10B 105.5(4)
O2B S3B C13B 107.1(3)
O2B S3B C12B 107.7(3)
C13B S3B C12B 101.1(4)
O2B S3B Pt1B 116.8(2)
C13B S3B Pt1B 110.4(3)
C12B S3B Pt1B 112.4(3)
C3B O1B Pt1B 132.0(5)
C2B C1B S1B 128.9(6)
C2B C1B S2B 113.0(6)
S1B C1B S2B 118.1(5)
C1B C2B C3B 128.0(7)
C1B C2B H2BA 116.0
C3B C2B H2BA 116.0
O1B C3B C2B 126.1(7)
O1B C3B C4B 116.5(7)
C2B C3B C4B 117.4(7)
C9B C4B C5B 119.3(8)
C9B C4B C3B 118.1(7)
C5B C4B C3B 122.6(8)
C6B C5B C4B 120.3(8)
C6B C5B H5BA 119.8
C4B C5B H5BA 119.8
C5B C6B C7B 120.9(8)
C5B C6B H6BA 119.5
C7B C6B H6BA 119.5
C6B C7B C8B 119.9(8)
C6B C7B H7BA 120.1
C8B C7B H7BA 120.1
C9B C8B C7B 119.4(8)
C9B C8B H8BA 120.3
C7B C8B H8BA 120.3
C8B C9B C4B 120.2(8)
C8B C9B H9BA 119.9
C4B C9B H9BA 119.9
C11B C10B S2B 107.9(6)
C11B C10B H10C 110.1
S2B C10B H10C 110.1
C11B C10B H10D 110.1
S2B C10B H10D 110.1
H10C C10B H10D 108.4
C10B C11B H11D 109.5
C10B C11B H11E 109.5
H11D C11B H11E 109.5
C10B C11B H11F 109.5
H11D C11B H11F 109.5
H11E C11B H11F 109.5
S3B C12B H12D 109.5
S3B C12B H12E 109.5
H12D C12B H12E 109.5
S3B C12B H12F 109.5
H12D C12B H12F 109.5
H12E C12B H12F 109.5
S3B C13B H13D 109.5
S3B C13B H13E 109.5
H13D C13B H13E 109.5
S3B C13B H13F 109.5
H13D C13B H13F 109.5
H13E C13B H13F 109.5

loop_
_geom_bond_atom_site_label_1
_geom_bond_atom_site_label_2
_geom_bond_distance
Pt1A O1A 2.006(5)
Pt1A S3A 2.186(2)
Pt1A S1A 2.249(2)
Pt1A Cl1A 2.3597(19)
S1A C1A 1.674(8)
S2A C1A 1.760(8)
S2A C10A 1.784(8)
S3A O2A 1.472(6)
S3A C13A 1.770(7)
S3A C12A 1.772(8)
O1A C3A 1.285(9)
C1A C2A 1.366(10)
C2A C3A 1.426(11)
C2A H2AA 0.9500
C3A C4A 1.481(10)
C4A C5A 1.378(12)
C4A C9A 1.396(11)
C5A C6A 1.380(11)
C5A H5AA 0.9500
C6A C7A 1.396(13)
C6A H6AA 0.9500
C7A C8A 1.355(14)
C7A H7AA 0.9500
C8A C9A 1.411(12)
C8A H8AA 0.9500
C9A H9AA 0.9500
C10A C11A 1.523(12)
C10A H10A 0.9900
C10A H10B 0.9900
C11A H11A 0.9800
C11A H11B 0.9800
C11A H11C 0.9800
C12A H12A 0.9800
C12A H12B 0.9800
C12A H12C 0.9800
C13A H13A 0.9800
C13A H13B 0.9800
C13A H13C 0.9800
Pt1B O1B 2.013(5)
Pt1B S3B 2.1981(19)
Pt1B S1B 2.254(2)
Pt1B Cl1B 2.3425(19)
S1B C1B 1.690(8)
S2B C1B 1.743(8)
S2B C10B 1.787(8)
S3B O2B 1.477(5)
S3B C13B 1.772(7)
S3B C12B 1.773(7)
O1B C3B 1.263(9)
C1B C2B 1.395(11)
C2B C3B 1.427(10)
C2B H2BA 0.9500
C3B C4B 1.487(11)
C4B C9B 1.396(11)
C4B C5B 1.400(10)
C5B C6B 1.369(11)
C5B H5BA 0.9500
C6B C7B 1.380(12)
C6B H6BA 0.9500
C7B C8B 1.404(12)
C7B H7BA 0.9500
C8B C9B 1.393(11)
C8B H8BA 0.9500
C9B H9BA 0.9500
C10B C11B 1.521(11)
C10B H10C 0.9900
C10B H10D 0.9900
C11B H11D 0.9800
C11B H11E 0.9800
C11B H11F 0.9800
C12B H12D 0.9800
C12B H12E 0.9800
C12B H12F 0.9800
C13B H13D 0.9800
C13B H13E 0.9800
C13B H13F 0.9800
